data_4332261
loop_
_publ_author_name
'Bin-Salamon, Sofi'
'Brewer, Scott H.'
'Depperman, Ezra C.'
'Franzen, Stefan'
'Kampf, Jeff W.'
'Kirk, Martin L.'
'Kumar, R. Krishna'
'Lappi, Simon'
'Peariso, Katrina'
'Preuss, Kathryn E.'
'Shultz, David A.'

_publ_section_title
;
 Testing Bridge-Mediated Differences in Dinuclear Valence Tautomeric
 Behavior
;
_journal_issue 11
_journal_name_full 'Inorganic Chemistry'
_journal_page_first 4461
_journal_page_last 4467
_journal_paper_doi 10.1021/ic060170y
_journal_volume 45
_journal_year 2006
_chemical_formula_sum 'C100 H122 Co2 N4 O9'
_chemical_formula_weight 1641.88
_chemical_name_systematic
;

  ?

;
_space_group_IT_number 14
_symmetry_cell_setting monoclinic
_symmetry_space_group_name_Hall '-P 2ybc'
_symmetry_space_group_name_H-M 'P 1 21/c 1'
_atom_sites_solution_hydrogens geom
_atom_sites_solution_primary direct
_atom_sites_solution_secondary difmap
_audit_creation_method SHELXL-97
_cell_angle_alpha 90.00
_cell_angle_beta 124.136(3)
_cell_angle_gamma 90.00
_cell_formula_units_Z 4
_cell_length_a 16.862(3)
_cell_length_b 26.337(5)
_cell_length_c 26.737(5)
_cell_measurement_reflns_used 721
_cell_measurement_temperature 123(2)
_cell_measurement_theta_max 17.39
_cell_measurement_theta_min 2.21
_cell_volume 9828(3)
_computing_cell_refinement 'Bruker SMART'
_computing_data_collection 'Bruker SMART'
_computing_data_reduction 'Bruker SHELXTL'
_computing_molecular_graphics 'Bruker SHELXTL'
_computing_publication_material 'Bruker SHELXTL'
_computing_structure_refinement 'Bruker SHELXTL'
_computing_structure_solution 'Bruker SHELXTL'
_diffrn_ambient_temperature 123(2)
_diffrn_detector_area_resol_mean 1.05
_diffrn_measured_fraction_theta_full 0.979
_diffrn_measured_fraction_theta_max 0.979
_diffrn_measurement_device_type 'CCD area detector'
_diffrn_measurement_method 'phi and omega scans'
_diffrn_radiation_monochromator graphite
_diffrn_radiation_source 'fine-focus sealed tube'
_diffrn_radiation_type MoK\a
_diffrn_radiation_wavelength 0.71073
_diffrn_reflns_av_R_equivalents 0.2631
_diffrn_reflns_av_sigmaI/netI 0.2042
_diffrn_reflns_limit_h_max 13
_diffrn_reflns_limit_h_min -16
_diffrn_reflns_limit_k_max 25
_diffrn_reflns_limit_k_min -25
_diffrn_reflns_limit_l_max 25
_diffrn_reflns_limit_l_min -25
_diffrn_reflns_number 41930
_diffrn_reflns_theta_full 19.99
_diffrn_reflns_theta_max 19.99
_diffrn_reflns_theta_min 1.96
_exptl_absorpt_coefficient_mu 0.391
_exptl_absorpt_correction_T_max 0.970
_exptl_absorpt_correction_T_min 0.631
_exptl_absorpt_correction_type multi-scan
_exptl_absorpt_process_details 'Blessing, Acta Cryst. (1995) A51 33-38.'
_exptl_crystal_colour purple
_exptl_crystal_density_diffrn 1.110
_exptl_crystal_density_method 'not measured'
_exptl_crystal_description plate
_exptl_crystal_F_000 3504
_exptl_crystal_size_max 0.06
_exptl_crystal_size_mid 0.14
_exptl_crystal_size_min 0.14
_refine_diff_density_max 0.294
_refine_diff_density_min -0.365
_refine_diff_density_rms 0.072
_refine_ls_extinction_coef 0.00164(11)
_refine_ls_extinction_expression Fc^*^=kFc[1+0.001xFc^2^\l^3^/sin(2\q)]^-1/4^
_refine_ls_extinction_method SHELXL
_refine_ls_goodness_of_fit_ref 1.007
_refine_ls_hydrogen_treatment mixed
_refine_ls_matrix_type full
_refine_ls_number_parameters 1018
_refine_ls_number_reflns 8974
_refine_ls_number_restraints 0
_refine_ls_restrained_S_all 1.007
_refine_ls_R_factor_all 0.1612
_refine_ls_R_factor_gt 0.0755
_refine_ls_shift/su_max 0.002
_refine_ls_shift/su_mean 0.001
_refine_ls_structure_factor_coef Fsqd
_refine_ls_weighting_details 'calc w=1/[\s^2^(Fo^2^)+(0.0475P)^2^+0.0000P] where P=(Fo^2^+2Fc^2^)/3'
_refine_ls_weighting_scheme calc
_refine_ls_wR_factor_gt 0.1447
_refine_ls_wR_factor_ref 0.1618
_reflns_number_gt 4012
_reflns_number_total 8974
_reflns_threshold_expression >2sigma(I)
_cod_data_source_file ic060170ysup1.cif
_cod_data_source_block rk480a
_cod_depositor_comments
;
The following automatic conversions were performed:

'_symmetry_cell_setting' value 'Monoclinic' changed to 'monoclinic'
according to /home/saulius/struct/CIF-dictionaries/cif_core.dic
dictionary named 'cif_core.dic' version 2.4.2 from 2011-04-26.

Automatic conversion script
Id: cif_fix_values 1891 2012-01-12 08:04:46Z andrius 
;
_cod_original_sg_symbol_H-M P2(1)/c
_cod_database_code 4332261

loop_
_symmetry_equiv_pos_as_xyz
'x, y, z'
'-x, y+1/2, -z+1/2'
'-x, -y, -z'
'x, -y-1/2, z-1/2'

loop_
_atom_site_label
_atom_site_type_symbol
_atom_site_fract_x
_atom_site_fract_y
_atom_site_fract_z
_atom_site_U_iso_or_equiv
_atom_site_adp_type
_atom_site_occupancy
_atom_site_symmetry_multiplicity
_atom_site_calc_flag
_atom_site_refinement_flags
Co1 Co 0.79714(10) 0.46426(5) 0.31307(6) 0.0352(5) Uani 1 1 d .
Co2 Co 0.05290(11) 0.23104(5) 0.06551(6) 0.0360(5) Uani 1 1 d .
O1 O 0.8124(5) 0.5354(2) 0.3124(3) 0.0413(19) Uani 1 1 d .
O2 O 0.7932(5) 0.4638(3) 0.2395(3) 0.043(2) Uani 1 1 d .
O3 O 0.6662(4) 0.4730(2) 0.2641(3) 0.0369(19) Uani 1 1 d .
O4 O 0.7910(5) 0.4717(2) 0.3805(3) 0.0354(19) Uani 1 1 d .
O5 O 0.0502(5) 0.2422(2) -0.0045(3) 0.0327(18) Uani 1 1 d .
O6 O -0.0707(4) 0.2582(2) 0.0261(3) 0.0368(19) Uani 1 1 d .
O7 O 0.0546(4) 0.2242(3) 0.1369(3) 0.0381(19) Uani 1 1 d .
O8 O 0.1036(5) 0.2973(2) 0.0932(3) 0.0347(19) Uani 1 1 d .
N1 N 0.9319(6) 0.4493(4) 0.3646(3) 0.037(2) Uani 1 1 d .
N2 N 0.7875(8) 0.3911(3) 0.3176(4) 0.035(2) Uani 1 1 d .
N3 N 0.1776(6) 0.1989(3) 0.1063(3) 0.030(2) Uani 1 1 d .
N4 N 0.0085(8) 0.1621(3) 0.0421(4) 0.034(2) Uani 1 1 d .
C1 C 0.7772(8) 0.5503(4) 0.2571(5) 0.039(3) Uani 1 1 d .
C2 C 0.7540(7) 0.6004(4) 0.2378(5) 0.040(3) Uani 1 1 d .
H2 H 0.7621 0.6260 0.2653 0.048 Uiso 1 1 calc R
C3 C 0.7201(8) 0.6129(4) 0.1802(5) 0.049(3) Uani 1 1 d .
C4 C 0.7078(8) 0.5725(4) 0.1391(5) 0.052(3) Uani 1 1 d .
H4 H 0.6799 0.5815 0.0981 0.063 Uiso 1 1 calc R
C5 C 0.7326(8) 0.5235(4) 0.1542(5) 0.045(3) Uani 1 1 d .
C6 C 0.7667(8) 0.5096(4) 0.2161(5) 0.044(3) Uani 1 1 d .
C7 C 0.6904(9) 0.6682(4) 0.1542(5) 0.056(4) Uani 1 1 d .
C8 C 0.7034(9) 0.7049(4) 0.2031(5) 0.076(4) Uani 1 1 d .
H8A H 0.6811 0.7388 0.1855 0.114 Uiso 1 1 calc R
H8B H 0.7713 0.7065 0.2363 0.114 Uiso 1 1 calc R
H8C H 0.6659 0.6928 0.2184 0.114 Uiso 1 1 calc R
C9 C 0.7538(9) 0.6847(4) 0.1317(5) 0.075(4) Uani 1 1 d .
H9A H 0.7388 0.6636 0.0973 0.112 Uiso 1 1 calc R
H9B H 0.8216 0.6806 0.1645 0.112 Uiso 1 1 calc R
H9C H 0.7411 0.7204 0.1193 0.112 Uiso 1 1 calc R
C10 C 0.5853(8) 0.6689(4) 0.1040(5) 0.070(4) Uani 1 1 d .
H10A H 0.5653 0.7039 0.0901 0.105 Uiso 1 1 calc R
H10B H 0.5482 0.6554 0.1190 0.105 Uiso 1 1 calc R
H10C H 0.5741 0.6479 0.0704 0.105 Uiso 1 1 calc R
C11 C 0.7173(10) 0.4822(5) 0.1103(5) 0.065(4) Uani 1 1 d .
C12 C 0.6489(10) 0.4404(4) 0.1062(5) 0.099(6) Uani 1 1 d .
H12A H 0.6779 0.4241 0.1458 0.148 Uiso 1 1 calc R
H12B H 0.6379 0.4149 0.0762 0.148 Uiso 1 1 calc R
H12C H 0.5877 0.4558 0.0942 0.148 Uiso 1 1 calc R
C13 C 0.6775(9) 0.5027(4) 0.0464(5) 0.090(5) Uani 1 1 d .
H13A H 0.6134 0.5169 0.0293 0.135 Uiso 1 1 calc R
H13B H 0.6736 0.4750 0.0207 0.135 Uiso 1 1 calc R
H13C H 0.7201 0.5293 0.0487 0.135 Uiso 1 1 calc R
C14 C 0.8162(10) 0.4569(5) 0.1347(5) 0.088(5) Uani 1 1 d .
H14A H 0.8556 0.4799 0.1286 0.133 Uiso 1 1 calc R
H14B H 0.8064 0.4250 0.1130 0.133 Uiso 1 1 calc R
H14C H 0.8486 0.4498 0.1780 0.133 Uiso 1 1 calc R
C15 C 0.6337(10) 0.4885(3) 0.2979(5) 0.030(3) Uani 1 1 d .
C16 C 0.5404(10) 0.5062(4) 0.2729(5) 0.042(3) Uani 1 1 d .
C17 C 0.5192(8) 0.5182(4) 0.3146(6) 0.047(3) Uani 1 1 d .
H17 H 0.4558 0.5292 0.2991 0.056 Uiso 1 1 calc R
C18 C 0.5828(11) 0.5156(4) 0.3773(6) 0.056(4) Uani 1 1 d .
C19 C 0.6750(9) 0.4999(4) 0.3989(5) 0.042(3) Uani 1 1 d .
H19 H 0.7209 0.4979 0.4414 0.050 Uiso 1 1 calc R
C20 C 0.7020(9) 0.4868(4) 0.3600(6) 0.035(3) Uani 1 1 d .
C21 C 0.4686(8) 0.5082(4) 0.2053(5) 0.040(3) Uani 1 1 d .
C22 C 0.4593(8) 0.4550(4) 0.1762(5) 0.070(4) Uani 1 1 d .
H22A H 0.4095 0.4564 0.1328 0.106 Uiso 1 1 calc R
H22B H 0.4420 0.4294 0.1952 0.106 Uiso 1 1 calc R
H22C H 0.5206 0.4458 0.1825 0.106 Uiso 1 1 calc R
C23 C 0.3703(8) 0.5259(4) 0.1874(5) 0.073(4) Uani 1 1 d .
H23A H 0.3456 0.5026 0.2041 0.110 Uiso 1 1 calc R
H23B H 0.3266 0.5264 0.1433 0.110 Uiso 1 1 calc R
H23C H 0.3753 0.5601 0.2033 0.110 Uiso 1 1 calc R
C24 C 0.5066(7) 0.5474(4) 0.1796(4) 0.055(4) Uani 1 1 d .
H24A H 0.4617 0.5495 0.1356 0.083 Uiso 1 1 calc R
H24B H 0.5695 0.5365 0.1897 0.083 Uiso 1 1 calc R
H24C H 0.5124 0.5809 0.1975 0.083 Uiso 1 1 calc R
C25 C 0.5490(12) 0.5316(7) 0.4191(7) 0.089(5) Uani 1 1 d .
C26 C 0.4529(11) 0.5091(9) 0.3973(7) 0.205(13) Uani 1 1 d .
H26A H 0.4426 0.5103 0.4299 0.308 Uiso 1 1 calc R
H26B H 0.4508 0.4738 0.3852 0.308 Uiso 1 1 calc R
H26C H 0.4026 0.5286 0.3626 0.308 Uiso 1 1 calc R
C27 C 0.6184(11) 0.5210(9) 0.4810(6) 0.206(12) Uani 1 1 d .
H27A H 0.6820 0.5308 0.4913 0.308 Uiso 1 1 calc R
H27B H 0.6179 0.4846 0.4884 0.308 Uiso 1 1 calc R
H27C H 0.6032 0.5403 0.5059 0.308 Uiso 1 1 calc R
C28 C 0.542(2) 0.5863(9) 0.4181(10) 0.258(15) Uani 1 1 d .
H28A H 0.5538 0.5984 0.4563 0.386 Uiso 1 1 calc R
H28B H 0.4783 0.5969 0.3845 0.386 Uiso 1 1 calc R
H28C H 0.5905 0.6010 0.4126 0.386 Uiso 1 1 calc R
C29 C -0.0161(8) 0.2773(4) -0.0367(5) 0.039(3) Uani 1 1 d .
C30 C -0.0247(8) 0.3049(4) -0.0848(5) 0.034(3) Uani 1 1 d .
H30 H 0.0210 0.3008 -0.0946 0.041 Uiso 1 1 calc R
C31 C -0.1013(9) 0.3384(4) -0.1176(5) 0.035(3) Uani 1 1 d .
C32 C -0.1679(8) 0.3459(4) -0.1030(5) 0.037(3) Uani 1 1 d .
H32 H -0.2180 0.3699 -0.1252 0.044 Uiso 1 1 calc R
C33 C -0.1622(8) 0.3193(4) -0.0571(5) 0.037(3) Uani 1 1 d .
C34 C -0.0827(9) 0.2854(4) -0.0207(5) 0.036(3) Uani 1 1 d .
C35 C -0.1044(8) 0.3688(4) -0.1673(5) 0.050(3) Uani 1 1 d .
C36 C -0.0190(8) 0.4073(4) -0.1380(5) 0.072(4) Uani 1 1 d .
H36A H -0.0253 0.4310 -0.1121 0.108 Uiso 1 1 calc R
H36B H -0.0200 0.4263 -0.1699 0.108 Uiso 1 1 calc R
H36C H 0.0416 0.3888 -0.1137 0.108 Uiso 1 1 calc R
C37 C -0.1980(9) 0.4003(4) -0.2065(5) 0.074(4) Uani 1 1 d .
H37A H -0.2526 0.3772 -0.2295 0.110 Uiso 1 1 calc R
H37B H -0.1930 0.4218 -0.2346 0.110 Uiso 1 1 calc R
H37C H -0.2073 0.4217 -0.1803 0.110 Uiso 1 1 calc R
C38 C -0.0972(8) 0.3341(4) -0.2114(5) 0.063(4) Uani 1 1 d .
H38A H -0.0365 0.3154 -0.1891 0.095 Uiso 1 1 calc R
H38B H -0.0999 0.3549 -0.2427 0.095 Uiso 1 1 calc R
H38C H -0.1507 0.3100 -0.2304 0.095 Uiso 1 1 calc R
C39 C -0.2356(9) 0.3265(4) -0.0387(5) 0.057(3) Uani 1 1 d .
C40 C -0.2841(7) 0.2746(4) -0.0424(5) 0.054(3) Uani 1 1 d .
H40A H -0.3178 0.2613 -0.0837 0.081 Uiso 1 1 calc R
H40B H -0.3300 0.2797 -0.0313 0.081 Uiso 1 1 calc R
H40C H -0.2350 0.2502 -0.0145 0.081 Uiso 1 1 calc R
C41 C -0.3166(7) 0.3628(4) -0.0815(5) 0.053(3) Uani 1 1 d .
H41A H -0.2898 0.3963 -0.0799 0.080 Uiso 1 1 calc R
H41B H -0.3613 0.3659 -0.0692 0.080 Uiso 1 1 calc R
H41C H -0.3506 0.3495 -0.1228 0.080 Uiso 1 1 calc R
C42 C -0.1830(8) 0.3480(4) 0.0273(5) 0.066(4) Uani 1 1 d .
H42A H -0.1554 0.3813 0.0292 0.099 Uiso 1 1 calc R
H42B H -0.1317 0.3246 0.0554 0.099 Uiso 1 1 calc R
H42C H -0.2289 0.3515 0.0386 0.099 Uiso 1 1 calc R
C43 C 0.0661(7) 0.2698(5) 0.1614(5) 0.044(3) Uani 1 1 d .
C44 C 0.0590(8) 0.2782(5) 0.2099(6) 0.060(4) Uani 1 1 d .
H44 H 0.0432 0.2515 0.2267 0.072 Uiso 1 1 calc R
C45 C 0.0764(9) 0.3285(5) 0.2334(5) 0.058(4) Uani 1 1 d .
C46 C 0.0981(8) 0.3665(4) 0.2062(5) 0.051(3) Uani 1 1 d .
H46 H 0.1069 0.3998 0.2220 0.062 Uiso 1 1 calc R
C47 C 0.1078(7) 0.3606(4) 0.1607(5) 0.034(3) Uani 1 1 d .
C48 C 0.0923(7) 0.3105(4) 0.1363(5) 0.034(3) Uani 1 1 d .
C49 C 0.0715(12) 0.3391(5) 0.2874(7) 0.085(5) Uani 1 1 d .
C50 C 0.1809(12) 0.3556(5) 0.3438(7) 0.127(6) Uani 1 1 d .
H50A H 0.2080 0.3794 0.3289 0.190 Uiso 1 1 calc R
H50B H 0.2214 0.3253 0.3601 0.190 Uiso 1 1 calc R
H50C H 0.1780 0.3719 0.3756 0.190 Uiso 1 1 calc R
C51 C 0.0496(9) 0.2950(4) 0.3143(5) 0.080(4) Uani 1 1 d .
H51A H 0.0631 0.3050 0.3537 0.121 Uiso 1 1 calc R
H51B H 0.0896 0.2658 0.3194 0.121 Uiso 1 1 calc R
H51C H -0.0182 0.2857 0.2872 0.121 Uiso 1 1 calc R
C52 C 0.0134(10) 0.3857(4) 0.2776(6) 0.101(5) Uani 1 1 d .
H52A H -0.0547 0.3781 0.2487 0.151 Uiso 1 1 calc R
H52B H 0.0326 0.4130 0.2616 0.151 Uiso 1 1 calc R
H52C H 0.0244 0.3964 0.3161 0.151 Uiso 1 1 calc R
C53 C 0.1325(9) 0.4041(4) 0.1320(5) 0.050(3) Uani 1 1 d .
C54 C 0.2253(8) 0.3921(4) 0.1384(5) 0.061(4) Uani 1 1 d .
H54A H 0.2160 0.3628 0.1131 0.092 Uiso 1 1 calc R
H54B H 0.2749 0.3843 0.1807 0.092 Uiso 1 1 calc R
H54C H 0.2452 0.4215 0.1255 0.092 Uiso 1 1 calc R
C55 C 0.1449(9) 0.4550(3) 0.1660(5) 0.074(4) Uani 1 1 d .
H55A H 0.1487 0.4834 0.1437 0.111 Uiso 1 1 calc R
H55B H 0.2038 0.4536 0.2067 0.111 Uiso 1 1 calc R
H55C H 0.0899 0.4599 0.1688 0.111 Uiso 1 1 calc R
C56 C 0.0526(9) 0.4116(4) 0.0663(5) 0.071(4) Uani 1 1 d .
H56A H 0.0379 0.3792 0.0449 0.107 Uiso 1 1 calc R
H56B H 0.0727 0.4363 0.0481 0.107 Uiso 1 1 calc R
H56C H -0.0046 0.4242 0.0633 0.107 Uiso 1 1 calc R
C57 C 1.0052(9) 0.4816(4) 0.3842(5) 0.032(3) Uani 1 1 d .
H57 H 0.9915 0.5154 0.3693 0.038 Uiso 1 1 calc R
C58 C 1.1008(9) 0.4678(5) 0.4256(5) 0.044(3) Uani 1 1 d .
H58 H 1.1514 0.4911 0.4374 0.053 Uiso 1 1 calc R
C59 C 1.1195(8) 0.4192(5) 0.4488(4) 0.040(3) Uani 1 1 d .
H59 H 1.1833 0.4094 0.4791 0.048 Uiso 1 1 calc R
C60 C 1.0449(9) 0.3846(4) 0.4278(5) 0.035(3) Uani 1 1 d .
H60 H 1.0573 0.3507 0.4424 0.042 Uiso 1 1 calc R
C61 C 0.9546(9) 0.4000(4) 0.3863(5) 0.030(3) Uani 1 1 d .
C62 C 0.8712(8) 0.3669(4) 0.3577(4) 0.023(3) Uani 1 1 d .
C63 C 0.8725(8) 0.3147(4) 0.3666(4) 0.032(3) Uani 1 1 d .
H63 H 0.9315 0.2978 0.3937 0.039 Uiso 1 1 calc R
C64 C 0.7888(9) 0.2876(4) 0.3362(5) 0.032(3) Uani 1 1 d .
H64 H 0.7904 0.2522 0.3431 0.039 Uiso 1 1 calc R
C65 C 0.7019(8) 0.3108(4) 0.2958(4) 0.027(3) Uani 1 1 d .
C66 C 0.7070(8) 0.3643(4) 0.2886(4) 0.034(3) Uani 1 1 d .
H66 H 0.6489 0.3818 0.2613 0.041 Uiso 1 1 calc R
C67 C 0.6114(8) 0.2827(4) 0.2623(5) 0.038(3) Uani 1 1 d .
C68 C 0.6030(8) 0.2343(4) 0.2810(5) 0.045(3) Uani 1 1 d .
H68 H 0.6568 0.2203 0.3168 0.054 Uiso 1 1 calc R
C69 C 0.5215(9) 0.2069(4) 0.2500(5) 0.047(3) Uani 1 1 d .
H69 H 0.5208 0.1737 0.2636 0.057 Uiso 1 1 calc R
C70 C 0.4387(9) 0.2259(4) 0.1990(5) 0.032(3) Uani 1 1 d .
C71 C 0.4452(8) 0.2756(4) 0.1798(5) 0.048(3) Uani 1 1 d .
H71 H 0.3905 0.2902 0.1450 0.057 Uiso 1 1 calc R
C72 C 0.5297(9) 0.3023(4) 0.2111(5) 0.049(3) Uani 1 1 d .
H72 H 0.5322 0.3351 0.1973 0.059 Uiso 1 1 calc R
C73 C 0.3490(9) 0.1980(4) 0.1654(5) 0.034(3) Uani 1 1 d .
C74 C 0.3430(9) 0.1449(4) 0.1612(4) 0.039(3) Uani 1 1 d .
H74 H 0.4007 0.1258 0.1808 0.047 Uiso 1 1 calc R
C75 C 0.2569(9) 0.1191(4) 0.1297(5) 0.031(3) Uani 1 1 d .
H75 H 0.2558 0.0831 0.1277 0.038 Uiso 1 1 calc R
C76 C 0.1740(10) 0.1457(4) 0.1018(5) 0.034(3) Uani 1 1 d .
C77 C 0.2630(10) 0.2222(4) 0.1369(5) 0.036(3) Uani 1 1 d .
H77 H 0.2634 0.2582 0.1388 0.043 Uiso 1 1 calc R
C78 C 0.0772(9) 0.1262(4) 0.0650(5) 0.031(3) Uani 1 1 d .
C79 C 0.0545(8) 0.0755(4) 0.0518(4) 0.032(3) Uani 1 1 d .
H79 H 0.1034 0.0504 0.0691 0.039 Uiso 1 1 calc R
C80 C -0.0393(10) 0.0620(4) 0.0133(5) 0.041(3) Uani 1 1 d .
H80 H -0.0560 0.0274 0.0029 0.050 Uiso 1 1 calc R
C81 C -0.1104(8) 0.0989(5) -0.0105(4) 0.037(3) Uani 1 1 d .
H81 H -0.1759 0.0900 -0.0374 0.045 Uiso 1 1 calc R
C82 C -0.0831(9) 0.1494(4) 0.0060(5) 0.035(3) Uani 1 1 d .
H82 H -0.1309 0.1750 -0.0088 0.042 Uiso 1 1 calc R
C83 C -0.1951(18) 0.0098(8) 0.1629(10) 0.235(12) Uani 1 1 d .
H83A H -0.2582 0.0229 0.1500 0.353 Uiso 1 1 calc R
H83B H -0.1649 -0.0061 0.2028 0.353 Uiso 1 1 calc R
H83C H -0.2025 -0.0156 0.1337 0.353 Uiso 1 1 calc R
C84 C -0.1358(16) 0.0509(7) 0.1662(12) 0.092(6) Uani 1 1 d .
C85 C -0.1718(18) 0.0869(9) 0.1216(9) 0.151(10) Uani 1 1 d .
H85 H -0.2365 0.0867 0.0878 0.181 Uiso 1 1 calc R
C86 C -0.101(3) 0.1275(11) 0.1300(11) 0.212(15) Uani 1 1 d .
H86 H -0.1157 0.1546 0.1027 0.254 Uiso 1 1 calc R
C87 C -0.0140(16) 0.1197(6) 0.1814(10) 0.104(7) Uani 1 1 d .
H87 H 0.0343 0.1431 0.1888 0.125 Uiso 1 1 calc R
C88 C 0.0155(14) 0.0820(8) 0.2255(9) 0.113(8) Uani 1 1 d .
H88 H 0.0796 0.0817 0.2601 0.136 Uiso 1 1 calc R
C89 C -0.0468(19) 0.0460(9) 0.2192(9) 0.143(9) Uani 1 1 d .
H89 H -0.0308 0.0202 0.2482 0.171 Uiso 1 1 calc R
C90 C 0.2589(12) 0.2137(6) -0.0011(6) 0.144(7) Uani 1 1 d .
H90A H 0.3049 0.1866 0.0227 0.216 Uiso 1 1 calc R
H90B H 0.2313 0.2080 -0.0441 0.216 Uiso 1 1 calc R
H90C H 0.2078 0.2135 0.0059 0.216 Uiso 1 1 calc R
C91 C 0.3094(16) 0.2643(6) 0.0178(5) 0.069(4) Uani 1 1 d .
C92 C 0.2527(10) 0.3059(9) 0.0170(6) 0.076(5) Uani 1 1 d .
H92 H 0.1898 0.3000 0.0070 0.092 Uiso 1 1 calc R
C93 C 0.2907(15) 0.3541(9) 0.0308(8) 0.096(7) Uani 1 1 d .
H93 H 0.2550 0.3819 0.0310 0.115 Uiso 1 1 calc R
C94 C 0.379(2) 0.3606(7) 0.0440(7) 0.124(9) Uani 1 1 d .
H94 H 0.4043 0.3941 0.0527 0.149 Uiso 1 1 calc R
C95 C 0.4356(14) 0.3219(10) 0.0457(7) 0.112(8) Uani 1 1 d .
H95 H 0.4985 0.3286 0.0561 0.134 Uiso 1 1 calc R
C96 C 0.3993(14) 0.2736(9) 0.0322(6) 0.089(6) Uani 1 1 d .
H96 H 0.4370 0.2465 0.0328 0.107 Uiso 1 1 calc R

loop_
_atom_site_aniso_label
_atom_site_aniso_U_11
_atom_site_aniso_U_22
_atom_site_aniso_U_33
_atom_site_aniso_U_23
_atom_site_aniso_U_13
_atom_site_aniso_U_12
Co1 0.0477(12) 0.0230(9) 0.0284(9) 0.0020(7) 0.0173(8) -0.0009(8)
Co2 0.0454(11) 0.0249(9) 0.0329(9) -0.0019(8) 0.0191(8) -0.0031(9)
O1 0.065(6) 0.028(4) 0.027(4) 0.006(4) 0.023(4) 0.006(4)
O2 0.060(6) 0.032(5) 0.040(5) -0.008(4) 0.030(4) -0.001(4)
O3 0.039(5) 0.022(4) 0.024(4) 0.002(3) 0.002(4) -0.004(4)
O4 0.036(5) 0.024(4) 0.040(5) 0.005(3) 0.017(4) -0.001(4)
O5 0.028(5) 0.026(4) 0.040(5) 0.003(4) 0.016(4) 0.008(4)
O6 0.038(5) 0.031(4) 0.034(4) 0.002(4) 0.016(4) 0.000(4)
O7 0.033(5) 0.036(5) 0.039(5) -0.001(4) 0.017(4) -0.001(4)
O8 0.051(5) 0.018(4) 0.044(5) 0.001(4) 0.032(4) 0.007(4)
N1 0.029(7) 0.032(7) 0.034(6) 0.000(5) 0.008(5) -0.005(6)
N2 0.049(8) 0.032(6) 0.017(5) -0.009(5) 0.014(6) -0.004(7)
N3 0.028(7) 0.027(7) 0.025(5) 0.005(4) 0.009(5) -0.004(5)
N4 0.053(8) 0.018(6) 0.038(6) -0.006(5) 0.031(6) -0.011(6)
C1 0.047(8) 0.027(8) 0.051(9) -0.005(7) 0.031(7) -0.011(6)
C2 0.075(10) 0.012(7) 0.035(8) 0.003(6) 0.031(7) -0.001(6)
C3 0.053(9) 0.043(9) 0.051(9) 0.007(8) 0.030(7) -0.005(7)
C4 0.082(10) 0.031(8) 0.047(8) 0.007(7) 0.038(8) 0.004(7)
C5 0.071(9) 0.035(8) 0.024(7) 0.003(6) 0.024(7) 0.009(7)
C6 0.057(9) 0.019(8) 0.055(9) 0.012(7) 0.032(7) 0.009(7)
C7 0.081(11) 0.029(8) 0.043(8) 0.001(7) 0.025(8) 0.008(7)
C8 0.108(12) 0.023(7) 0.089(11) 0.017(7) 0.049(9) 0.028(7)
C9 0.115(12) 0.054(9) 0.059(9) 0.028(7) 0.050(9) -0.010(8)
C10 0.057(10) 0.073(10) 0.079(10) 0.046(8) 0.037(9) 0.018(8)
C11 0.103(12) 0.053(9) 0.021(8) 0.003(7) 0.024(8) 0.013(9)
C12 0.171(16) 0.036(8) 0.048(9) -0.010(7) 0.037(10) -0.042(10)
C13 0.166(15) 0.049(8) 0.043(9) 0.003(7) 0.051(9) 0.001(9)
C14 0.135(14) 0.078(10) 0.069(10) 0.000(8) 0.068(10) 0.024(10)
C15 0.055(10) 0.015(7) 0.010(8) -0.005(5) 0.013(8) -0.010(6)
C16 0.053(11) 0.027(7) 0.039(9) 0.010(6) 0.021(9) -0.006(7)
C17 0.029(9) 0.055(9) 0.057(10) 0.006(7) 0.025(8) -0.003(6)
C18 0.067(12) 0.045(8) 0.060(10) 0.000(7) 0.038(9) -0.012(8)
C19 0.020(9) 0.049(8) 0.032(8) 0.003(6) -0.001(7) -0.010(7)
C20 0.035(9) 0.030(7) 0.051(10) 0.001(6) 0.031(9) 0.002(6)
C21 0.039(9) 0.019(7) 0.047(8) 0.003(6) 0.015(7) 0.008(6)
C22 0.063(10) 0.054(9) 0.052(8) 0.010(7) 0.007(7) -0.001(7)
C23 0.077(11) 0.068(9) 0.060(9) 0.027(7) 0.030(8) 0.032(8)
C24 0.054(9) 0.048(8) 0.039(7) 0.011(6) 0.011(7) 0.017(7)
C25 0.112(14) 0.112(13) 0.076(12) -0.017(10) 0.071(11) 0.010(11)
C26 0.067(13) 0.47(4) 0.110(14) -0.079(19) 0.072(12) -0.077(19)
C27 0.112(15) 0.47(4) 0.046(11) 0.005(17) 0.052(11) 0.090(19)
C28 0.51(5) 0.19(2) 0.30(3) 0.01(2) 0.36(4) 0.08(3)
C29 0.040(9) 0.034(8) 0.037(8) -0.026(7) 0.019(7) -0.008(7)
C30 0.047(9) 0.043(8) 0.034(7) -0.007(6) 0.036(7) -0.001(7)
C31 0.042(9) 0.030(7) 0.045(8) 0.007(6) 0.032(8) 0.005(7)
C32 0.062(10) 0.020(7) 0.039(8) 0.005(6) 0.035(7) 0.005(6)
C33 0.047(9) 0.014(7) 0.061(9) -0.001(6) 0.038(8) 0.007(6)
C34 0.076(10) 0.006(7) 0.042(8) -0.010(6) 0.043(9) -0.013(7)
C35 0.053(9) 0.052(8) 0.042(8) 0.009(7) 0.024(7) 0.020(8)
C36 0.074(11) 0.061(9) 0.072(9) 0.014(7) 0.036(8) -0.022(8)
C37 0.110(12) 0.068(9) 0.062(9) 0.026(7) 0.060(9) 0.025(9)
C38 0.102(11) 0.041(8) 0.060(9) 0.022(7) 0.054(8) 0.019(7)
C39 0.070(10) 0.042(8) 0.060(9) -0.001(7) 0.037(8) 0.015(8)
C40 0.062(9) 0.043(8) 0.060(8) 0.001(6) 0.036(7) -0.003(7)
C41 0.038(8) 0.052(8) 0.065(9) 0.024(7) 0.026(7) 0.019(7)
C42 0.069(10) 0.086(10) 0.050(8) -0.026(7) 0.037(8) 0.012(8)
C43 0.048(9) 0.046(9) 0.029(8) 0.009(7) 0.016(7) 0.019(7)
C44 0.069(10) 0.065(11) 0.058(9) 0.013(8) 0.042(8) 0.018(8)
C45 0.108(11) 0.043(9) 0.054(9) -0.011(8) 0.064(9) 0.010(8)
C46 0.085(10) 0.034(8) 0.054(9) 0.004(7) 0.050(8) -0.001(7)
C47 0.059(9) 0.012(7) 0.045(8) -0.002(6) 0.037(7) 0.004(6)
C48 0.022(7) 0.044(9) 0.032(8) 0.008(7) 0.012(6) 0.006(6)
C49 0.171(17) 0.046(9) 0.103(12) 0.022(9) 0.118(13) 0.048(10)
C50 0.166(18) 0.103(13) 0.098(13) -0.020(11) 0.065(14) 0.023(12)
C51 0.133(13) 0.066(10) 0.073(10) 0.012(8) 0.076(10) 0.038(9)
C52 0.195(17) 0.064(10) 0.104(12) 0.036(8) 0.121(12) 0.060(11)
C53 0.057(10) 0.019(7) 0.055(9) -0.021(6) 0.020(8) -0.009(6)
C54 0.040(9) 0.041(8) 0.087(10) -0.001(7) 0.025(8) -0.002(7)
C55 0.118(12) 0.016(7) 0.100(10) -0.012(7) 0.069(9) -0.008(7)
C56 0.087(11) 0.050(8) 0.069(10) -0.007(8) 0.039(9) -0.012(8)
C57 0.048(9) 0.027(7) 0.032(7) -0.008(6) 0.029(7) -0.007(8)
C58 0.032(9) 0.055(10) 0.035(7) -0.009(7) 0.013(7) -0.003(7)
C59 0.046(9) 0.048(9) 0.029(7) 0.003(7) 0.024(7) 0.008(8)
C60 0.017(8) 0.045(8) 0.029(7) -0.010(6) 0.004(7) -0.003(8)
C61 0.044(10) 0.029(8) 0.018(7) -0.008(6) 0.019(7) -0.012(8)
C62 0.030(9) 0.024(8) 0.005(6) 0.003(6) 0.004(6) 0.013(7)
C63 0.043(9) 0.020(8) 0.024(7) -0.007(6) 0.013(7) 0.001(7)
C64 0.044(9) 0.022(7) 0.019(7) -0.004(6) 0.010(7) -0.012(8)
C65 0.031(9) 0.026(8) 0.011(6) 0.004(6) 0.004(7) 0.000(7)
C66 0.036(9) 0.032(9) 0.027(7) 0.001(6) 0.014(7) 0.004(7)
C67 0.027(9) 0.032(8) 0.037(8) 0.000(6) 0.006(7) 0.002(7)
C68 0.040(9) 0.023(8) 0.038(7) 0.009(7) 0.001(7) 0.002(7)
C69 0.041(9) 0.033(7) 0.033(8) -0.003(7) 0.000(7) -0.007(8)
C70 0.046(10) 0.022(8) 0.025(7) -0.016(6) 0.018(7) -0.015(7)
C71 0.038(9) 0.032(8) 0.039(7) 0.009(6) 0.002(7) 0.007(7)
C72 0.043(9) 0.032(8) 0.050(9) -0.006(7) 0.013(8) -0.007(8)
C73 0.042(10) 0.020(8) 0.030(7) 0.006(6) 0.014(7) 0.008(8)
C74 0.047(10) 0.030(8) 0.034(7) 0.006(6) 0.019(7) 0.018(7)
C75 0.037(9) 0.012(6) 0.031(7) -0.012(6) 0.010(7) -0.009(8)
C76 0.045(11) 0.011(8) 0.039(8) 0.010(6) 0.019(8) 0.009(8)
C77 0.037(9) 0.020(7) 0.034(7) -0.004(6) 0.011(7) -0.007(8)
C78 0.042(10) 0.009(8) 0.038(7) 0.006(6) 0.020(7) 0.008(8)
C79 0.026(9) 0.025(9) 0.031(7) -0.002(6) 0.007(7) 0.008(6)
C80 0.064(11) 0.031(8) 0.030(7) -0.011(6) 0.027(8) -0.010(8)
C81 0.044(9) 0.034(8) 0.022(7) -0.008(6) 0.010(6) -0.018(8)
C82 0.029(9) 0.040(9) 0.036(7) 0.001(6) 0.018(7) -0.009(7)
C83 0.33(3) 0.20(2) 0.32(3) -0.09(2) 0.27(3) -0.01(2)
C84 0.095(15) 0.089(15) 0.144(17) -0.070(13) 0.100(14) -0.064(12)
C85 0.27(3) 0.105(17) 0.110(17) 0.007(14) 0.126(19) 0.026(18)
C86 0.42(5) 0.19(3) 0.12(2) 0.00(2) 0.22(3) 0.00(3)
C87 0.25(3) 0.023(9) 0.137(17) -0.005(11) 0.172(19) -0.011(11)
C88 0.131(17) 0.094(15) 0.19(2) -0.060(16) 0.133(17) -0.053(14)
C89 0.14(2) 0.16(2) 0.120(17) -0.075(17) 0.067(18) 0.027(18)
C90 0.23(2) 0.117(15) 0.086(13) 0.006(11) 0.086(14) -0.029(15)
C91 0.102(15) 0.043(10) 0.040(8) 0.003(7) 0.026(10) -0.023(11)
C92 0.052(11) 0.111(14) 0.057(10) 0.013(10) 0.026(9) -0.004(13)
C93 0.095(16) 0.13(2) 0.081(12) 0.020(12) 0.060(13) 0.037(15)
C94 0.23(3) 0.071(14) 0.068(12) 0.013(10) 0.080(18) 0.015(19)
C95 0.132(19) 0.136(17) 0.071(11) -0.022(13) 0.060(12) -0.098(18)
C96 0.063(13) 0.18(2) 0.044(9) 0.011(11) 0.039(10) 0.017(13)

loop_
_atom_type_symbol
_atom_type_description
_atom_type_scat_dispersion_real
_atom_type_scat_dispersion_imag
_atom_type_scat_source
C C 0.0033 0.0016 'International Tables Vol C Tables 4.2.6.8 and 6.1.1.4'
H H 0.0000 0.0000 'International Tables Vol C Tables 4.2.6.8 and 6.1.1.4'
N N 0.0061 0.0033 'International Tables Vol C Tables 4.2.6.8 and 6.1.1.4'
O O 0.0106 0.0060 'International Tables Vol C Tables 4.2.6.8 and 6.1.1.4'
Co Co 0.3494 0.9721 'International Tables Vol C Tables 4.2.6.8 and 6.1.1.4'

loop_
_geom_angle_atom_site_label_1
_geom_angle_atom_site_label_2
_geom_angle_atom_site_label_3
_geom_angle
O3 Co1 O4 88.9(3)
O3 Co1 O1 89.1(3)
O4 Co1 O1 89.2(3)
O3 Co1 N1 175.3(4)
O4 Co1 N1 90.8(3)
O1 Co1 N1 95.6(4)
O3 Co1 O2 86.2(3)
O4 Co1 O2 172.9(3)
O1 Co1 O2 85.6(3)
N1 Co1 O2 94.6(3)
O3 Co1 N2 93.4(4)
O4 Co1 N2 89.5(3)
O1 Co1 N2 177.2(4)
N1 Co1 N2 81.9(4)
O2 Co1 N2 95.8(3)
O5 Co2 O6 89.0(3)
O5 Co2 O8 89.9(3)
O6 Co2 O8 89.1(3)
O5 Co2 O7 176.3(3)
O6 Co2 O7 89.1(3)
O8 Co2 O7 86.9(3)
O5 Co2 N4 92.1(3)
O6 Co2 N4 94.0(4)
O8 Co2 N4 176.3(4)
O7 Co2 N4 91.2(3)
O5 Co2 N3 92.3(3)
O6 Co2 N3 176.4(3)
O8 Co2 N3 94.2(3)
O7 Co2 N3 89.6(3)
N4 Co2 N3 82.7(4)
C1 O1 Co1 109.2(6)
C6 O2 Co1 106.7(6)
C15 O3 Co1 109.5(7)
C20 O4 Co1 107.0(6)
C29 O5 Co2 107.3(7)
C34 O6 Co2 105.3(7)
C43 O7 Co2 109.0(6)
C48 O8 Co2 109.3(6)
C57 N1 C61 117.0(9)
C57 N1 Co1 127.5(8)
C61 N1 Co1 115.4(8)
C66 N2 C62 118.6(9)
C66 N2 Co1 125.8(8)
C62 N2 Co1 115.4(8)
C77 N3 C76 119.3(9)
C77 N3 Co2 126.7(8)
C76 N3 Co2 114.0(8)
C82 N4 C78 120.6(9)
C82 N4 Co2 123.7(9)
C78 N4 Co2 115.7(8)
O1 C1 C2 124.0(10)
O1 C1 C6 114.5(9)
C2 C1 C6 121.5(11)
C3 C2 C1 120.4(10)
C2 C3 C4 118.2(10)
C2 C3 C7 123.9(10)
C4 C3 C7 117.9(10)
C5 C4 C3 125.8(10)
C4 C5 C6 115.9(9)
C4 C5 C11 124.6(10)
C6 C5 C11 119.1(10)
O2 C6 C5 125.5(10)
O2 C6 C1 116.5(10)
C5 C6 C1 117.9(10)
C10 C7 C8 106.4(10)
C10 C7 C9 111.9(10)
C8 C7 C9 110.5(10)
C10 C7 C3 109.3(9)
C8 C7 C3 110.4(9)
C9 C7 C3 108.3(10)
C5 C11 C13 112.7(9)
C5 C11 C12 111.2(10)
C13 C11 C12 109.0(10)
C5 C11 C14 107.8(10)
C13 C11 C14 108.2(10)
C12 C11 C14 107.7(10)
O3 C15 C20 114.3(12)
O3 C15 C16 123.2(10)
C20 C15 C16 122.5(11)
C17 C16 C15 114.8(10)
C17 C16 C21 124.0(13)
C15 C16 C21 121.1(11)
C16 C17 C18 125.8(11)
C19 C18 C17 116.3(11)
C19 C18 C25 123.6(13)
C17 C18 C25 120.1(14)
C18 C19 C20 121.5(10)
O4 C20 C15 119.1(11)
O4 C20 C19 122.0(11)
C15 C20 C19 118.9(11)
C16 C21 C23 112.9(10)
C16 C21 C24 107.3(9)
C23 C21 C24 107.7(8)
C16 C21 C22 110.5(9)
C23 C21 C22 109.3(9)
C24 C21 C22 109.0(9)
C27 C25 C28 102.9(16)
C27 C25 C26 112.4(15)
C28 C25 C26 109.3(17)
C27 C25 C18 112.7(14)
C28 C25 C18 107.9(13)
C26 C25 C18 111.3(12)
O5 C29 C30 124.6(11)
O5 C29 C34 115.3(11)
C30 C29 C34 120.1(11)
C31 C30 C29 119.0(10)
C30 C31 C32 121.3(10)
C30 C31 C35 116.5(10)
C32 C31 C35 122.0(10)
C33 C32 C31 121.1(10)
C32 C33 C34 119.6(10)
C32 C33 C39 123.0(10)
C34 C33 C39 117.3(10)
O6 C34 C29 117.6(11)
O6 C34 C33 123.5(11)
C29 C34 C33 118.7(10)
C31 C35 C38 111.9(9)
C31 C35 C37 113.1(10)
C38 C35 C37 106.5(9)
C31 C35 C36 109.4(9)
C38 C35 C36 108.8(10)
C37 C35 C36 107.0(9)
C41 C39 C40 106.4(9)
C41 C39 C42 108.7(9)
C40 C39 C42 109.4(9)
C41 C39 C33 111.7(9)
C40 C39 C33 110.3(8)
C42 C39 C33 110.3(9)
O7 C43 C44 122.7(11)
O7 C43 C48 115.8(10)
C44 C43 C48 121.3(12)
C43 C44 C45 117.2(11)
C46 C45 C44 119.0(10)
C46 C45 C49 122.2(11)
C44 C45 C49 118.9(12)
C47 C46 C45 126.6(10)
C46 C47 C48 116.2(10)
C46 C47 C53 124.8(10)
C48 C47 C53 119.1(10)
O8 C48 C47 124.4(10)
O8 C48 C43 115.9(10)
C47 C48 C43 119.7(10)
C52 C49 C45 111.3(10)
C52 C49 C51 113.6(11)
C45 C49 C51 118.0(11)
C52 C49 C50 103.2(11)
C45 C49 C50 106.7(12)
C51 C49 C50 102.3(11)
C54 C53 C56 110.5(10)
C54 C53 C47 109.7(9)
C56 C53 C47 111.0(9)
C54 C53 C55 108.7(10)
C56 C53 C55 107.6(9)
C47 C53 C55 109.3(9)
N1 C57 C58 123.0(9)
C59 C58 C57 118.0(10)
C58 C59 C60 119.9(11)
C61 C60 C59 118.9(10)
C60 C61 N1 123.0(10)
C60 C61 C62 124.3(11)
N1 C61 C62 112.6(11)
N2 C62 C63 120.6(10)
N2 C62 C61 113.6(10)
C63 C62 C61 125.7(11)
C64 C63 C62 120.0(10)
C63 C64 C65 121.5(10)
C64 C65 C66 115.0(9)
C64 C65 C67 122.7(10)
C66 C65 C67 122.4(11)
N2 C66 C65 124.4(10)
C72 C67 C68 116.5(10)
C72 C67 C65 122.3(11)
C68 C67 C65 121.3(11)
C69 C68 C67 122.6(10)
C68 C69 C70 121.8(10)
C69 C70 C71 116.4(10)
C69 C70 C73 123.3(11)
C71 C70 C73 120.3(10)
C72 C71 C70 120.8(10)
C71 C72 C67 121.8(10)
C77 C73 C74 114.5(11)
C77 C73 C70 121.6(10)
C74 C73 C70 123.9(11)
C75 C74 C73 122.9(10)
C76 C75 C74 119.3(10)
C75 C76 N3 119.2(11)
C75 C76 C78 127.8(11)
N3 C76 C78 113.0(10)
N3 C77 C73 124.8(10)
N4 C78 C79 121.2(11)
N4 C78 C76 114.5(10)
C79 C78 C76 124.2(11)
C80 C79 C78 118.9(10)
C79 C80 C81 120.1(10)
C80 C81 C82 118.4(10)
N4 C82 C81 120.9(10)
C89 C84 C85 131(2)
C89 C84 C83 108(3)
C85 C84 C83 121(2)
C84 C85 C86 115(2)
C87 C86 C85 111(2)
C86 C87 C88 129(2)
C89 C88 C87 120(2)
C88 C89 C84 113(2)
C96 C91 C92 119.4(14)
C96 C91 C90 126(2)
C92 C91 C90 115(2)
C93 C92 C91 119.4(15)
C94 C93 C92 118(2)
C93 C94 C95 124(2)
C96 C95 C94 118.6(19)
C91 C96 C95 120.3(17)

loop_
_geom_bond_atom_site_label_1
_geom_bond_atom_site_label_2
_geom_bond_distance
Co1 O3 1.843(6)
Co1 O4 1.872(6)
Co1 O1 1.893(6)
Co1 N1 1.924(8)
Co1 O2 1.930(6)
Co1 N2 1.942(8)
Co2 O5 1.870(6)
Co2 O6 1.871(6)
Co2 O8 1.900(6)
Co2 O7 1.901(6)
Co2 N4 1.930(8)
Co2 N3 1.938(8)
O1 C1 1.307(11)
O2 C6 1.316(10)
O3 C15 1.357(11)
O4 C20 1.337(11)
O5 C29 1.329(11)
O6 C34 1.356(10)
O7 C43 1.329(12)
O8 C48 1.317(11)
N1 C57 1.340(11)
N1 C61 1.386(11)
N2 C66 1.327(11)
N2 C62 1.360(11)
N3 C77 1.340(11)
N3 C76 1.403(11)
N4 C82 1.326(11)
N4 C78 1.346(11)
C1 C2 1.392(12)
C1 C6 1.471(13)
C2 C3 1.347(13)
C3 C4 1.459(13)
C3 C7 1.569(14)
C4 C5 1.347(13)
C5 C6 1.461(13)
C5 C11 1.512(13)
C7 C10 1.508(14)
C7 C8 1.541(13)
C7 C9 1.554(14)
C11 C13 1.541(13)
C11 C12 1.553(15)
C11 C14 1.558(15)
C15 C20 1.392(13)
C15 C16 1.399(14)
C16 C17 1.386(13)
C16 C21 1.510(14)
C17 C18 1.396(14)
C18 C19 1.383(14)
C18 C25 1.571(16)
C19 C20 1.395(13)
C21 C23 1.517(13)
C21 C24 1.562(13)
C21 C22 1.568(13)
C25 C27 1.417(18)
C25 C28 1.45(2)
C25 C26 1.502(18)
C29 C30 1.412(13)
C29 C34 1.425(13)
C30 C31 1.394(12)
C31 C32 1.396(13)
C31 C35 1.528(13)
C32 C33 1.368(12)
C33 C34 1.440(13)
C33 C39 1.579(14)
C35 C38 1.550(13)
C35 C37 1.555(13)
C35 C36 1.565(14)
C39 C41 1.528(13)
C39 C40 1.570(13)
C39 C42 1.570(13)
C43 C44 1.384(13)
C43 C48 1.459(13)
C44 C45 1.425(14)
C45 C46 1.401(13)
C45 C49 1.517(14)
C46 C47 1.325(13)
C47 C48 1.428(13)
C47 C53 1.558(14)
C49 C52 1.499(14)
C49 C51 1.518(14)
C49 C50 1.656(18)
C53 C54 1.509(13)
C53 C56 1.512(13)
C53 C55 1.566(12)
C57 C58 1.399(12)
C58 C59 1.379(13)
C59 C60 1.392(12)
C60 C61 1.348(12)
C61 C62 1.456(13)
C62 C63 1.393(12)
C63 C64 1.368(12)
C64 C65 1.381(12)
C65 C66 1.432(12)
C65 C67 1.464(13)
C67 C72 1.386(13)
C67 C68 1.405(13)
C68 C69 1.347(12)
C69 C70 1.387(13)
C70 C71 1.431(12)
C70 C73 1.453(13)
C71 C72 1.373(13)
C73 C77 1.359(12)
C73 C74 1.404(12)
C74 C75 1.380(12)
C75 C76 1.353(12)
C76 C78 1.446(13)
C78 C79 1.381(12)
C79 C80 1.363(12)
C80 C81 1.389(13)
C81 C82 1.394(12)
C83 C84 1.44(2)
C84 C89 1.37(2)
C84 C85 1.37(2)
C85 C86 1.52(3)
C86 C87 1.35(3)
C87 C88 1.40(2)
C88 C89 1.35(2)
C90 C91 1.510(16)
C91 C96 1.360(17)
C91 C92 1.446(18)
C92 C93 1.37(2)
C93 C94 1.33(2)
C94 C95 1.38(2)
C95 C96 1.368(19)
